data_2200902
loop_
_publ_author_name
'Garzino, Fr\'ed\'eric'
'M\'eou, Alain'
'Brun, Pierre'
'P\`epe, G\'erard'

_publ_section_title
(2<i>R</i>,3<i>R</i>)-2-(4-Methoxyphenyl)-3-{1-[(3a<i>S</i>)-(3a\a,6\a,7a\a)-hexahydro-8,8-dimethyl-3<i>H</i>-3a,6-methano-2,2-dioxo-2,1-benzoisothiazolyl]carbonyl}-4-isopropoxycarbonyl-5-methyl-2,2-dihydrofuran
_journal_issue 3
_journal_name_full 'Acta Crystallographica Section E'
_journal_page_first o310
_journal_page_last o311
_journal_paper_doi 10.1107/S1600536802000971
_journal_volume 58
_journal_year 2002
_chemical_formula_iupac 'C27 H35 N O7 S'
_chemical_formula_moiety 'C27 H35 N O7 S'
_chemical_formula_sum 'C27 H35 N O7 S'
_chemical_formula_weight 517.62
_chemical_name_systematic
;
 ?
;
_space_group_IT_number 4
_symmetry_cell_setting monoclinic
_symmetry_space_group_name_Hall 'P 2yb'
_symmetry_space_group_name_H-M 'P 1 21 1'
_atom_sites_solution_hydrogens geom
_atom_sites_solution_primary direct
_atom_sites_solution_secondary difmap
_audit_creation_method SHELXL-97
_cell_angle_alpha 90.00
_cell_angle_beta 107.970(10)
_cell_angle_gamma 90.00
_cell_formula_units_Z 2
_cell_length_a 12.1894(7)
_cell_length_b 8.9921(3)
_cell_length_c 13.0425(8)
_cell_measurement_reflns_used 12731
_cell_measurement_temperature 293(2)
_cell_measurement_theta_max 28.63
_cell_measurement_theta_min 1.76
_cell_volume 1359.83(15)
_computing_cell_refinement DENZO
_computing_data_collection 'DENZO (Otwinowski & Minor, 1997)'
_computing_data_reduction DENZO
_computing_molecular_graphics 'ORTEPII (Johnson, 1976)'
_computing_publication_material 'PLATON (Spek, 1990)'
_computing_structure_refinement 'SHELXL97 (Sheldrick, 1997)'
_computing_structure_solution 'SHELXS97 (Sheldrick, 1997)'
_diffrn_ambient_temperature 293(2)
_diffrn_measured_fraction_theta_full .964
_diffrn_measured_fraction_theta_max .964
_diffrn_measurement_device_type 'Nonius KappaCCD'
_diffrn_measurement_method \f
_diffrn_radiation_monochromator graphite
_diffrn_radiation_source 'fine-focus sealed tube'
_diffrn_radiation_type MoK\a
_diffrn_radiation_wavelength .71069
_diffrn_reflns_av_R_equivalents .0817
_diffrn_reflns_av_sigmaI/netI .0805
_diffrn_reflns_limit_h_max 16
_diffrn_reflns_limit_h_min -16
_diffrn_reflns_limit_k_max 11
_diffrn_reflns_limit_k_min -9
_diffrn_reflns_limit_l_max 14
_diffrn_reflns_limit_l_min -17
_diffrn_reflns_number 12731
_diffrn_reflns_theta_full 28.63
_diffrn_reflns_theta_max 28.63
_diffrn_reflns_theta_min 1.76
_diffrn_standards_decay_% <0.1
_diffrn_standards_interval_count 0
_diffrn_standards_interval_time 0
_diffrn_standards_number 0
_exptl_absorpt_coefficient_mu .163
_exptl_absorpt_correction_type none
_exptl_crystal_colour colourless
_exptl_crystal_density_diffrn 1.264
_exptl_crystal_density_method 'not measured'
_exptl_crystal_description 'Square platelet'
_exptl_crystal_F_000 552
_exptl_crystal_size_max .42
_exptl_crystal_size_mid .41
_exptl_crystal_size_min .32
_refine_diff_density_max .238
_refine_diff_density_min -.263
_refine_ls_abs_structure_details 'Flack (1983)'
_refine_ls_abs_structure_Flack .03(8)
_refine_ls_extinction_method none
_refine_ls_goodness_of_fit_ref 1.024
_refine_ls_hydrogen_treatment constr
_refine_ls_matrix_type full
_refine_ls_number_parameters 332
_refine_ls_number_reflns 6413
_refine_ls_number_restraints 1
_refine_ls_restrained_S_all 1.024
_refine_ls_R_factor_all .0775
_refine_ls_R_factor_gt .0571
_refine_ls_shift/su_max .004
_refine_ls_shift/su_mean .000
_refine_ls_structure_factor_coef Fsqd
_refine_ls_weighting_details 'calc w = 1/[\s^2^(Fo^2^)+(0.0502P)^2^+0.2323P] where P = (Fo^2^+2Fc^2^)/3'
_refine_ls_weighting_scheme calc
_refine_ls_wR_factor_gt .1190
_refine_ls_wR_factor_ref .1275
_reflns_number_gt 5079
_reflns_number_total 6413
_reflns_threshold_expression I>2\s(I)
_cod_data_source_file dn6011.cif
_cod_data_source_block I
_cod_depositor_comments
;
The following automatic conversions were performed:
'_symmetry_cell_setting' value 'Monoclinic' changed to 'monoclinic'
according to '/home/saulius/struct/CIF-dictionaries/cif_core.dic'
dictionary named 'cif_core.dic' version 2.4.1 from 2010-06-29.

Automatic conversion script
Id: cif_fix_enum 1527 2010-12-29 10:47:43Z saulius 

The following automatic conversions were performed:

'_symmetry_cell_setting' value 'Monoclinic' changed to 'monoclinic'
according to /home/saulius/struct/CIF-dictionaries/cif_core.dic
dictionary named 'cif_core.dic' version 2.4.1 from 2010-06-29.

Automatic conversion script
Id: cif_fix_values 1715 2011-07-08 13:25:40Z adriana 
;
_cod_original_cell_volume 1359.83(12)
_cod_original_sg_symbol_H-M 'P 21'
_cod_database_code 2200902
_cod_database_fobs_code 2200902

loop_
_symmetry_equiv_pos_as_xyz
'x, y, z'
'-x, y+1/2, -z'

loop_
_atom_site_label
_atom_site_fract_x
_atom_site_fract_y
_atom_site_fract_z
_atom_site_U_iso_or_equiv
_atom_site_adp_type
_atom_site_calc_flag
_atom_site_refinement_flags
_atom_site_occupancy
_atom_site_disorder_assembly
_atom_site_disorder_group
_atom_site_type_symbol
C1 .7590(4) .1820(4) 1.4594(3) .0781(10) Uani d . 1 . . C
H11 .8051 .1340 1.5241 .117 Uiso calc R 1 . . H
H12 .7509 .1171 1.3990 .117 Uiso calc R 1 . . H
H13 .6843 .2041 1.4655 .117 Uiso calc R 1 . . H
O2 .8136(2) .3163(2) 1.44387(15) .0653(6) Uani d . 1 . . O
C3 .7637(2) .3942(3) 1.3503(2) .0457(6) Uani d . 1 . . C
C4 .6625(2) .3525(3) 1.2732(2) .0510(6) Uani d . 1 . . C
H4 .6225 .2686 1.2834 .061 Uiso calc R 1 . . H
C5 .6213(2) .4367(3) 1.1809(2) .0484(6) Uani d . 1 . . C
H5 .5530 .4086 1.1293 .058 Uiso calc R 1 . . H
C6 .6791(2) .5623(3) 1.16288(18) .0379(5) Uani d . 1 . . C
C7 .7792(2) .6033(3) 1.24264(18) .0439(5) Uani d . 1 . . C
H7 .8188 .6880 1.2333 .053 Uiso calc R 1 . . H
C8 .8210(2) .5204(3) 1.3355(2) .0481(6) Uani d . 1 . . C
H8 .8881 .5498 1.3882 .058 Uiso calc R 1 . . H
C9 .63195(19) .6522(3) 1.06160(19) .0394(5) Uani d . 1 . . C
H9 .6752 .7454 1.0678 .047 Uiso calc R 1 . . H
O10 .51034(15) .6846(2) 1.04801(14) .0470(4) Uani d . 1 . . O
C11 .4443(2) .6078(3) .96175(19) .0420(5) Uani d . 1 . . C
C12 .5040(2) .5381(3) .90532(19) .0392(5) Uani d . 1 . . C
C13 .63085(19) .5694(3) .95591(17) .0376(5) Uani d . 1 . . C
H13A .6753 .4769 .9722 .045 Uiso calc R 1 . . H
C14 .3192(2) .6127(4) .9489(2) .0584(7) Uani d . 1 . . C
H141 .2770 .5668 .8819 .088 Uiso calc R 1 . . H
H142 .2951 .7143 .9491 .088 Uiso calc R 1 . . H
H143 .3045 .5602 1.0075 .088 Uiso calc R 1 . . H
C15 .4544(2) .4485(3) .8094(2) .0445(6) Uani d . 1 . . C
O16 .35240(17) .4308(2) .76475(16) .0591(5) Uani d . 1 . . O
O17 .53765(17) .3865(2) .77539(15) .0531(5) Uani d . 1 . . O
C18 .5000(3) .2781(4) .6872(3) .0692(9) Uani d . 1 . . C
H18 .4252 .2365 .6853 .083 Uiso calc R 1 . . H
C19 .5884(4) .1573(4) .7100(3) .0850(11) Uani d . 1 . . C
H191 .5652 .0823 .6551 .127 Uiso calc R 1 . . H
H192 .5955 .1139 .7790 .127 Uiso calc R 1 . . H
H193 .6614 .1981 .7105 .127 Uiso calc R 1 . . H
C20 .4884(4) .3609(6) .5824(3) .1016(15) Uani d . 1 . . C
H201 .4633 .2931 .5229 .152 Uiso calc R 1 . . H
H202 .5617 .4024 .5847 .152 Uiso calc R 1 . . H
H203 .4328 .4393 .5736 .152 Uiso calc R 1 . . H
C21 .6740(2) .6690(3) .8817(2) .0409(5) Uani d . 1 . . C
O22 .61499(17) .7664(2) .82772(19) .0686(6) Uani d . 1 . . O
N23 .78244(15) .6416(2) .87213(15) .0370(4) Uani d . 1 . . N
C24 .8229(2) .7316(3) .79590(19) .0404(5) Uani d . 1 . . C
H24 .8301 .8365 .8174 .048 Uiso calc R 1 . . H
C25 .9417(2) .6670(3) .79914(19) .0427(5) Uani d . 1 . . C
C26 1.0019(2) .6112(4) .9126(2) .0498(6) Uani d . 1 . . C
H26A 1.0593 .6826 .9517 .060 Uiso calc R 1 . . H
H26B 1.0402 .5173 .9101 .060 Uiso calc R 1 . . H
S27 .89428(5) .58802(9) .97727(5) .05254(19) Uani d . 1 . . S
O28 .87975(19) .4366(3) 1.0018(2) .0932(10) Uani d . 1 . . O
O29 .9098(2) .6926(4) 1.06203(17) .0987(11) Uani d . 1 . . O
C30 .7503(2) .7154(4) .6769(2) .0568(7) Uani d . 1 . . C
H30A .6899 .6418 .6680 .068 Uiso calc R 1 . . H
H30B .7160 .8094 .6471 .068 Uiso calc R 1 . . H
C31 .8406(2) .6640(4) .6247(2) .0598(7) Uani d . 1 . . C
H31 .8078 .6242 .5517 .072 Uiso calc R 1 . . H
C32 .9268(3) .7925(5) .6332(2) .0721(9) Uani d . 1 . . C
H32A .8869 .8866 .6136 .086 Uiso calc R 1 . . H
H32B .9747 .7749 .5873 .086 Uiso calc R 1 . . H
C33 .9996(2) .7909(4) .7538(2) .0579(7) Uani d . 1 . . C
H33A 1.0797 .7677 .7627 .070 Uiso calc R 1 . . H
H33B .9953 .8855 .7881 .070 Uiso calc R 1 . . H
C34 .9115(2) .5512(3) .7063(2) .0514(6) Uani d . 1 . . C
C35 1.0190(3) .4924(5) .6807(3) .0818(11) Uani d . 1 . . C
H351 .9953 .4324 .6167 .123 Uiso calc R 1 . . H
H352 1.0645 .4334 .7400 .123 Uiso calc R 1 . . H
H353 1.0641 .5747 .6695 .123 Uiso calc R 1 . . H
C36 .8441(3) .4143(4) .7229(3) .0675(8) Uani d . 1 . . C
H361 .8178 .3591 .6568 .101 Uiso calc R 1 . . H
H362 .7790 .4454 .7442 .101 Uiso calc R 1 . . H
H363 .8934 .3524 .7782 .101 Uiso calc R 1 . . H

loop_
_atom_site_aniso_label
_atom_site_aniso_U_11
_atom_site_aniso_U_22
_atom_site_aniso_U_33
_atom_site_aniso_U_12
_atom_site_aniso_U_13
_atom_site_aniso_U_23
C1 .116(3) .059(2) .0604(18) .0020(19) .0290(19) .0113(16)
O2 .0808(15) .0665(13) .0427(10) -.0010(11) .0103(10) .0045(9)
C3 .0529(15) .0495(15) .0383(12) .0023(11) .0194(11) -.0029(10)
C4 .0604(17) .0476(16) .0457(14) -.0119(12) .0174(12) -.0003(11)
C5 .0471(14) .0473(15) .0484(14) -.0121(11) .0113(11) -.0028(11)
C6 .0410(11) .0371(13) .0385(11) -.0034(9) .0167(9) -.0069(9)
C7 .0440(12) .0441(13) .0463(12) -.0095(11) .0179(10) -.0083(11)
C8 .0443(13) .0558(15) .0425(13) -.0048(11) .0110(11) -.0111(11)
C9 .0385(12) .0344(12) .0475(13) -.0026(9) .0164(10) -.0041(10)
O10 .0425(9) .0470(10) .0548(10) .0072(7) .0198(8) -.0058(8)
C11 .0416(12) .0376(13) .0477(12) .0022(10) .0152(10) .0034(10)
C12 .0397(12) .0366(13) .0430(12) -.0009(9) .0154(10) .0028(9)
C13 .0399(11) .0331(12) .0414(11) .0027(9) .0151(9) .0026(9)
C14 .0437(13) .0639(19) .0720(18) .0044(13) .0244(13) .0005(15)
C15 .0500(15) .0387(13) .0465(13) -.0054(10) .0172(11) .0039(10)
O16 .0484(11) .0605(12) .0622(12) -.0086(9) .0081(9) -.0052(10)
O17 .0558(11) .0604(12) .0479(10) -.0131(9) .0229(9) -.0170(8)
C18 .076(2) .073(2) .0667(19) -.0268(17) .0337(16) -.0320(16)
C19 .121(3) .057(2) .091(3) -.010(2) .054(2) -.0196(18)
C20 .111(3) .134(4) .0484(19) .012(3) .009(2) -.021(2)
C21 .0405(12) .0352(12) .0512(13) .0038(10) .0202(10) .0043(10)
O22 .0573(12) .0647(13) .0955(16) .0279(10) .0409(11) .0424(12)
N23 .0345(9) .0401(11) .0379(9) .0033(7) .0133(8) .0096(8)
C24 .0424(13) .0421(13) .0387(12) .0002(10) .0154(10) .0082(9)
C25 .0370(12) .0521(14) .0413(12) -.0054(10) .0157(10) -.0005(11)
C26 .0338(11) .0693(18) .0468(13) -.0052(11) .0130(10) .0001(12)
S27 .0371(3) .0800(5) .0395(3) .0008(3) .0105(2) .0148(3)
O28 .0540(13) .106(2) .121(2) .0194(13) .0294(13) .0802(18)
O29 .0636(14) .189(3) .0458(11) -.0204(17) .0206(10) -.0385(16)
C30 .0494(15) .076(2) .0438(14) .0042(13) .0128(12) .0144(13)
C31 .0527(15) .091(2) .0370(12) -.0090(15) .0150(11) -.0003(14)
C32 .073(2) .096(3) .0548(17) -.0107(18) .0314(16) .0172(17)
C33 .0521(16) .0677(19) .0582(16) -.0156(13) .0232(13) .0073(14)
C34 .0477(14) .0619(18) .0475(14) -.0026(12) .0189(11) -.0096(11)
C35 .072(2) .100(3) .082(2) .0074(19) .0358(19) -.024(2)
C36 .075(2) .0550(19) .074(2) -.0106(15) .0250(17) -.0213(15)

loop_
_atom_type_symbol
_atom_type_description
_atom_type_scat_dispersion_real
_atom_type_scat_dispersion_imag
_atom_type_scat_source
C C .0033 .0016 'International Tables Vol C Tables 4.2.6.8 and 6.1.1.4'
H H .0000 .0000 'International Tables Vol C Tables 4.2.6.8 and 6.1.1.4'
N N .0061 .0033 'International Tables Vol C Tables 4.2.6.8 and 6.1.1.4'
O O .0106 .0060 'International Tables Vol C Tables 4.2.6.8 and 6.1.1.4'
S S .1246 .1234 'International Tables Vol C Tables 4.2.6.8 and 6.1.1.4'

loop_
_geom_angle_atom_site_label_1
_geom_angle_atom_site_label_2
_geom_angle_atom_site_label_3
_geom_angle
C3 O2 C1 117.4(2)
O2 C3 C8 116.0(2)
O2 C3 C4 124.0(2)
C8 C3 C4 119.9(2)
C5 C4 C3 119.3(3)
C4 C5 C6 121.8(2)
C7 C6 C5 117.6(2)
C7 C6 C9 121.7(2)
C5 C6 C9 120.6(2)
C8 C7 C6 121.1(2)
C3 C8 C7 120.2(2)
O10 C9 C6 108.14(18)
O10 C9 C13 104.76(17)
C6 C9 C13 114.56(19)
C11 O10 C9 108.61(17)
C12 C11 O10 114.2(2)
C12 C11 C14 131.8(2)
O10 C11 C14 114.0(2)
C11 C12 C15 125.4(2)
C11 C12 C13 109.3(2)
C15 C12 C13 125.3(2)
C12 C13 C21 109.84(19)
C12 C13 C9 101.73(18)
C21 C13 C9 111.65(19)
O16 C15 O17 123.6(2)
O16 C15 C12 125.4(2)
O17 C15 C12 110.9(2)
C15 O17 C18 116.6(2)
O17 C18 C19 107.1(3)
O17 C18 C20 107.4(3)
C19 C18 C20 113.3(3)
O22 C21 N23 119.2(2)
O22 C21 C13 122.3(2)
N23 C21 C13 118.47(19)
C21 N23 C24 119.17(18)
C21 N23 S27 122.25(15)
C24 N23 S27 110.52(14)
N23 C24 C30 114.7(2)
N23 C24 C25 106.23(18)
C30 C24 C25 103.54(19)
C26 C25 C33 118.3(2)
C26 C25 C24 108.46(18)
C33 C25 C24 104.8(2)
C26 C25 C34 117.7(2)
C33 C25 C34 102.3(2)
C24 C25 C34 103.59(19)
C25 C26 S27 107.18(16)
O29 S27 O28 117.1(2)
O29 S27 N23 109.02(16)
O28 S27 N23 109.40(13)
O29 S27 C26 110.57(15)
O28 S27 C26 112.36(16)
N23 S27 C26 96.38(10)
C31 C30 C24 102.0(2)
C34 C31 C30 102.7(2)
C34 C31 C32 102.7(2)
C30 C31 C32 108.0(3)
C31 C32 C33 103.3(2)
C25 C33 C32 102.2(2)
C31 C34 C36 114.8(2)
C31 C34 C35 114.3(3)
C36 C34 C35 106.4(3)
C31 C34 C25 92.6(2)
C36 C34 C25 116.0(2)
C35 C34 C25 112.7(2)

loop_
_geom_bond_atom_site_label_1
_geom_bond_atom_site_label_2
_geom_bond_site_symmetry_2
_geom_bond_distance
_geom_bond_publ_flag
C1 O2 . 1.423(4) ?
O2 C3 . 1.376(3) ?
C3 C8 . 1.377(4) ?
C3 C4 . 1.381(4) ?
C4 C5 . 1.379(4) ?
C5 C6 . 1.389(3) ?
C6 C7 . 1.387(3) ?
C6 C9 . 1.504(3) ?
C7 C8 . 1.378(4) ?
C9 O10 . 1.467(3) ?
C9 C13 . 1.563(3) ?
O10 C11 . 1.354(3) ?
C11 C12 . 1.340(3) ?
C11 C14 . 1.482(3) ?
C12 C15 . 1.454(3) ?
C12 C13 . 1.509(3) ?
C13 C21 . 1.526(3) ?
C15 O16 . 1.210(3) ?
C15 O17 . 1.347(3) ?
O17 C18 . 1.469(3) ?
C18 C19 . 1.494(5) ?
C18 C20 . 1.524(6) ?
C21 O22 . 1.211(3) ?
C21 N23 . 1.388(3) ?
N23 C24 . 1.480(3) ?
N23 S27 . 1.6785(19) ?
C24 C30 . 1.538(4) ?
C24 C25 . 1.549(3) ?
C25 C26 . 1.520(3) ?
C25 C33 . 1.531(4) ?
C25 C34 . 1.552(4) ?
C26 S27 . 1.777(2) ?
S27 O29 . 1.419(3) ?
S27 O28 . 1.422(3) ?
C30 C31 . 1.533(4) ?
C31 C34 . 1.530(4) ?
C31 C32 . 1.542(5) ?
C32 C33 . 1.549(4) ?
C34 C36 . 1.533(4) ?
C34 C35 . 1.543(4) ?

loop_
_cod_related_entry_id
_cod_related_entry_database
_cod_related_entry_code
1 ChemSpider 24731446
